data_2217885
loop_
_publ_author_name
'Niu, Zi-Xia'
'Zhu, You-Quan'
'Hu, Fang-Zhong'
'Hu, Xu-Hong'
'Yang, Hua-Zheng'

_publ_section_title 6-Methyl-2-<i>p</i>-tolyl-4-[3-(trifluoromethyl)phenyl]pyridazin-3(2<i>H</i>)-one
_journal_coeditor_code CI2564
_journal_issue 4
_journal_name_full 'Acta Crystallographica Section E'
_journal_page_first o675
_journal_paper_doi 10.1107/S1600536808005928
_journal_volume 64
_journal_year 2008
_chemical_formula_iupac 'C19 H15 F3 N2 O'
_chemical_formula_moiety 'C19 H15 F3 N2 O'
_chemical_formula_sum 'C19 H15 F3 N2 O'
_chemical_formula_weight 344.33
_chemical_name_systematic
;
6-Methyl-2-<i>p</i>-tolyl-4-[3-(trifluoromethyl)phenyl]pyridazin-
3(2<i>H</i>)-one
;
_space_group_IT_number 15
_symmetry_cell_setting monoclinic
_symmetry_space_group_name_Hall '-C 2yc'
_symmetry_space_group_name_H-M 'C 1 2/c 1'
_atom_sites_solution_hydrogens geom
_atom_sites_solution_primary direct
_atom_sites_solution_secondary difmap
_cell_angle_alpha 90.00
_cell_angle_beta 101.534(5)
_cell_angle_gamma 90.00
_cell_formula_units_Z 8
_cell_length_a 20.902(6)
_cell_length_b 4.2898(13)
_cell_length_c 37.683(11)
_cell_measurement_reflns_used 2694
_cell_measurement_temperature 294(2)
_cell_measurement_theta_max 26.21
_cell_measurement_theta_min 2.21
_cell_volume 3310.6(17)
_computing_cell_refinement 'SAINT (Bruker, 1999)'
_computing_data_collection 'SMART (Bruker, 1999)'
_computing_data_reduction 'SAINT (Bruker, 1999)'
_computing_molecular_graphics 'SHELXTL (Sheldrick, 2008)'
_computing_publication_material 'SHELXL97 (Sheldrick, 2008)'
_computing_structure_refinement 'SHELXL97 (Sheldrick, 2008)'
_computing_structure_solution 'SHELXS97 (Sheldrick, 2008)'
_diffrn_ambient_temperature 294(2)
_diffrn_measured_fraction_theta_full 0.998
_diffrn_measured_fraction_theta_max 0.998
_diffrn_measurement_device_type 'Bruker SMART CCD area-detector'
_diffrn_measurement_method '\f and \w'
_diffrn_radiation_monochromator graphite
_diffrn_radiation_source 'fine-focus sealed tube'
_diffrn_radiation_type MoK\a
_diffrn_radiation_wavelength 0.71073
_diffrn_reflns_av_R_equivalents 0.0354
_diffrn_reflns_av_sigmaI/netI 0.0365
_diffrn_reflns_limit_h_max 17
_diffrn_reflns_limit_h_min -24
_diffrn_reflns_limit_k_max 4
_diffrn_reflns_limit_k_min -5
_diffrn_reflns_limit_l_max 44
_diffrn_reflns_limit_l_min -36
_diffrn_reflns_number 7702
_diffrn_reflns_theta_full 25.02
_diffrn_reflns_theta_max 25.02
_diffrn_reflns_theta_min 1.10
_diffrn_standards_decay_% 0
_diffrn_standards_interval_count 0
_diffrn_standards_interval_time 0
_diffrn_standards_number 0
_exptl_absorpt_coefficient_mu 0.110
_exptl_absorpt_correction_T_max 0.9827
_exptl_absorpt_correction_T_min 0.9451
_exptl_absorpt_correction_type multi-scan
_exptl_absorpt_process_details '(SADABS; Sheldrick, 1996)'
_exptl_crystal_colour colourless
_exptl_crystal_density_diffrn 1.382
_exptl_crystal_density_method 'not measured'
_exptl_crystal_description Block
_exptl_crystal_F_000 1424
_exptl_crystal_size_max 0.52
_exptl_crystal_size_mid 0.20
_exptl_crystal_size_min 0.16
_refine_diff_density_max 0.203
_refine_diff_density_min -0.252
_refine_ls_extinction_method none
_refine_ls_goodness_of_fit_ref 1.047
_refine_ls_hydrogen_treatment constr
_refine_ls_matrix_type full
_refine_ls_number_parameters 256
_refine_ls_number_reflns 2907
_refine_ls_number_restraints 51
_refine_ls_restrained_S_all 1.160
_refine_ls_R_factor_all 0.0862
_refine_ls_R_factor_gt 0.0592
_refine_ls_shift/su_max 0.002
_refine_ls_shift/su_mean 0.000
_refine_ls_structure_factor_coef Fsqd
_refine_ls_weighting_details 'calc w=1/[\s^2^(Fo^2^)+(0.0755P)^2^+3.8729P] where P=(Fo^2^+2Fc^2^)/3'
_refine_ls_weighting_scheme calc
_refine_ls_wR_factor_gt 0.1535
_refine_ls_wR_factor_ref 0.1697
_reflns_number_gt 1988
_reflns_number_total 2907
_reflns_threshold_expression I>2\s(I)
_cod_data_source_file ci2564.cif
_cod_data_source_block I
_cod_depositor_comments
;
The following automatic conversions were performed:
'_symmetry_cell_setting' value 'Monoclinic' changed to 'monoclinic'
according to '/home/saulius/struct/CIF-dictionaries/cif_core.dic'
dictionary named 'cif_core.dic' version 2.4.1 from
2010-06-29.

'_geom_bond_publ_flag' value 'NO' changed to 'no' according
to '/home/saulius/struct/CIF-dictionaries/cif_core.dic' dictionary named
'cif_core.dic' version 2.4.1 from 2010-06-29 (45
times).

'_geom_angle_publ_flag' value 'NO' changed to 'no' according to
'/home/saulius/struct/CIF-dictionaries/cif_core.dic' dictionary named
'cif_core.dic' version 2.4.1 from 2010-06-29 (85
times).

'_geom_torsion_publ_flag' value 'NO' changed to 'no' according to
'/home/saulius/struct/CIF-dictionaries/cif_core.dic' dictionary named
'cif_core.dic' version 2.4.1 from 2010-06-29 (56 times).

Automatic conversion script
Id: cif_fix_enum 1527 2010-12-29 10:47:43Z saulius 

The following automatic conversions were performed:

'_symmetry_cell_setting' value 'Monoclinic' changed to 'monoclinic'
according to /home/saulius/struct/CIF-dictionaries/cif_core.dic
dictionary named 'cif_core.dic' version 2.4.1 from
2010-06-29.

'_geom_bond_publ_flag' value 'NO' changed to 'no'
according to /home/saulius/struct/CIF-dictionaries/cif_core.dic
dictionary named 'cif_core.dic' version 2.4.1 from 2010-06-29 (45
times).

'_geom_angle_publ_flag' value 'NO' changed to 'no' according
to /home/saulius/struct/CIF-dictionaries/cif_core.dic dictionary
named 'cif_core.dic' version 2.4.1 from 2010-06-29 (85
times).

'_geom_torsion_publ_flag' value 'NO' changed to 'no'
according to /home/saulius/struct/CIF-dictionaries/cif_core.dic
dictionary named 'cif_core.dic' version 2.4.1 from 2010-06-29 (56
times).

Automatic conversion script
Id: cif_fix_values 1715 2011-07-08 13:25:40Z adriana 
;
_cod_original_sg_symbol_H-M 'C 2/c'
_cod_database_code 2217885
_cod_database_fobs_code 2217885

loop_
_symmetry_equiv_pos_as_xyz
'x, y, z'
'-x, y, -z+1/2'
'x+1/2, y+1/2, z'
'-x+1/2, y+1/2, -z+1/2'
'-x, -y, -z'
'x, -y, z-1/2'
'-x+1/2, -y+1/2, -z'
'x+1/2, -y+1/2, z-1/2'

loop_
_atom_site_type_symbol
_atom_site_label
_atom_site_fract_x
_atom_site_fract_y
_atom_site_fract_z
_atom_site_U_iso_or_equiv
_atom_site_adp_type
_atom_site_calc_flag
_atom_site_refinement_flags
_atom_site_occupancy
_atom_site_disorder_assembly
_atom_site_disorder_group
O O1 0.15529(10) 0.4998(7) 0.16676(6) 0.0680(8) Uani d . 1 . .
N N1 0.22749(11) 0.2163(6) 0.14191(6) 0.0444(6) Uani d . 1 . .
N N2 0.24743(11) 0.0589(6) 0.11419(7) 0.0474(7) Uani d . 1 . .
C C1 0.27804(13) 0.2541(8) 0.17437(8) 0.0423(7) Uani d . 1 . .
C C2 0.27033(14) 0.1120(9) 0.20615(8) 0.0529(9) Uani d . 1 . .
H H2 0.2336 -0.0092 0.2067 0.064 Uiso calc R 1 . .
C C3 0.31796(14) 0.1520(9) 0.23731(8) 0.0530(9) Uani d . 1 . .
H H3 0.3127 0.0567 0.2587 0.064 Uiso calc R 1 . .
C C4 0.37291(14) 0.3305(8) 0.23708(8) 0.0498(8) Uani d . 1 . .
C C5 0.37977(15) 0.4657(9) 0.20447(9) 0.0583(9) Uani d . 1 . .
H H5 0.4170 0.5823 0.2037 0.070 Uiso calc R 1 . .
C C6 0.33258(14) 0.4312(8) 0.17308(8) 0.0514(8) Uani d . 1 . .
H H6 0.3377 0.5256 0.1516 0.062 Uiso calc R 1 . .
C C7 0.42303(18) 0.3813(12) 0.27183(9) 0.0780(12) Uani d . 1 . .
H H7A 0.4027 0.3520 0.2923 0.117 Uiso calc R 1 . .
H H7B 0.4400 0.5894 0.2721 0.117 Uiso calc R 1 . .
H H7C 0.4581 0.2344 0.2730 0.117 Uiso calc R 1 . .
C C8 0.22624(17) -0.1579(10) 0.05424(9) 0.0675(10) Uani d . 1 . .
H H8A 0.2697 -0.2353 0.0627 0.101 Uiso calc R 1 . .
H H8B 0.2261 -0.0166 0.0345 0.101 Uiso calc R 1 . .
H H8C 0.1974 -0.3291 0.0462 0.101 Uiso calc R 1 . .
C C9 0.20357(14) 0.0106(8) 0.08460(8) 0.0471(8) Uani d . 1 . .
C C10 0.13750(14) 0.1112(8) 0.08120(8) 0.0475(8) Uani d . 1 . .
H H10 0.1075 0.0670 0.0600 0.057 Uiso calc R 1 . .
C C11 0.11739(13) 0.2704(8) 0.10827(8) 0.0432(7) Uani d . 1 . .
C C12 0.16574(13) 0.3414(8) 0.14129(8) 0.0469(8) Uani d . 1 . .
C C13 0.04906(13) 0.3800(8) 0.10537(8) 0.0445(8) Uani d . 1 . .
C C14 0.01367(14) 0.4972(7) 0.07268(8) 0.0463(8) Uani d . 1 . .
H H14 0.0333 0.5083 0.0526 0.056 Uiso calc R 1 . .
C C15 -0.05036(14) 0.5971(8) 0.06965(9) 0.0488(8) Uani d . 1 A .
C C16 -0.08032(16) 0.5813(9) 0.09917(10) 0.0613(10) Uani d . 1 . .
H H16 -0.1233 0.6468 0.0972 0.074 Uiso calc R 1 . .
C C17 -0.04563(16) 0.4667(11) 0.13184(10) 0.0695(11) Uani d . 1 . .
H H17 -0.0656 0.4552 0.1517 0.083 Uiso calc R 1 . .
C C18 0.01841(15) 0.3695(10) 0.13515(9) 0.0599(10) Uani d . 1 . .
H H18 0.0413 0.2966 0.1573 0.072 Uiso calc R 1 . .
C C19 -0.08649(16) 0.7180(8) 0.03406(11) 0.0651(10) Uani d D 1 . .
F F1 -0.0909(6) 0.5095(13) 0.00586(14) 0.100(3) Uani d PDU 0.564(15) A 1
F F2 -0.1439(3) 0.841(3) 0.0327(3) 0.119(4) Uani d PDU 0.564(15) A 1
F F3 -0.0530(5) 0.943(2) 0.0207(3) 0.083(3) Uani d PDU 0.564(15) A 1
F F1' -0.1325(6) 0.5147(17) 0.0190(3) 0.100(4) Uani d PDU 0.436(15) A 2
F F2' -0.1258(5) 0.955(2) 0.0415(3) 0.080(3) Uani d PDU 0.436(15) A 2
F F3' -0.0510(6) 0.834(3) 0.0126(3) 0.095(4) Uani d PDU 0.436(15) A 2

loop_
_atom_site_aniso_label
_atom_site_aniso_U_11
_atom_site_aniso_U_22
_atom_site_aniso_U_33
_atom_site_aniso_U_12
_atom_site_aniso_U_13
_atom_site_aniso_U_23
O1 0.0453(12) 0.105(2) 0.0480(14) 0.0123(13) -0.0030(10) -0.0287(14)
N1 0.0358(12) 0.0615(17) 0.0327(13) 0.0009(12) -0.0004(10) -0.0072(12)
N2 0.0439(14) 0.0591(17) 0.0378(14) 0.0016(12) 0.0047(11) -0.0052(12)
C1 0.0339(14) 0.056(2) 0.0336(16) 0.0044(14) -0.0004(12) -0.0054(14)
C2 0.0406(16) 0.071(2) 0.0455(19) -0.0073(16) 0.0049(14) 0.0000(17)
C3 0.0484(18) 0.072(2) 0.0375(17) 0.0012(17) 0.0049(14) 0.0023(16)
C4 0.0384(16) 0.067(2) 0.0390(18) 0.0033(15) -0.0039(13) -0.0042(16)
C5 0.0400(16) 0.081(3) 0.050(2) -0.0136(17) -0.0008(15) 0.0027(18)
C6 0.0443(17) 0.067(2) 0.0405(17) -0.0022(16) 0.0029(14) 0.0062(16)
C7 0.061(2) 0.117(4) 0.046(2) -0.017(2) -0.0133(17) 0.003(2)
C8 0.066(2) 0.085(3) 0.050(2) 0.006(2) 0.0058(17) -0.019(2)
C9 0.0447(17) 0.056(2) 0.0370(16) -0.0016(15) 0.0000(13) -0.0030(15)
C10 0.0441(16) 0.057(2) 0.0360(17) -0.0083(15) -0.0044(13) -0.0038(15)
C11 0.0370(15) 0.0545(19) 0.0344(16) -0.0029(14) -0.0021(12) 0.0016(14)
C12 0.0371(15) 0.064(2) 0.0374(17) 0.0014(15) 0.0011(13) -0.0063(16)
C13 0.0344(15) 0.058(2) 0.0372(16) -0.0064(14) -0.0019(13) -0.0015(15)
C14 0.0399(16) 0.0546(19) 0.0419(17) -0.0078(14) 0.0021(13) -0.0041(15)
C15 0.0392(16) 0.052(2) 0.0497(19) -0.0034(14) -0.0043(14) -0.0023(15)
C16 0.0383(16) 0.079(3) 0.065(2) 0.0013(17) 0.0052(16) -0.009(2)
C17 0.0475(19) 0.107(3) 0.055(2) -0.001(2) 0.0135(16) 0.000(2)
C18 0.0441(17) 0.090(3) 0.0422(18) -0.0023(18) 0.0011(14) 0.0086(19)
C19 0.059(2) 0.055(2) 0.071(3) 0.0049(19) -0.010(2) 0.002(2)
F1 0.141(7) 0.080(3) 0.056(3) -0.001(4) -0.034(3) 0.005(2)
F2 0.044(3) 0.190(9) 0.117(6) 0.025(4) 0.004(3) 0.065(6)
F3 0.098(5) 0.083(4) 0.065(5) -0.008(4) 0.012(3) 0.011(3)
F1' 0.098(6) 0.079(4) 0.091(6) -0.012(4) -0.055(5) -0.008(4)
F2' 0.066(5) 0.069(4) 0.094(5) 0.021(4) -0.011(4) 0.005(3)
F3' 0.087(5) 0.155(9) 0.044(5) 0.050(6) 0.016(4) 0.024(6)

loop_
_atom_type_symbol
_atom_type_description
_atom_type_scat_dispersion_real
_atom_type_scat_dispersion_imag
_atom_type_scat_source
C C 0.0033 0.0016 'International Tables Vol C Tables 4.2.6.8 and 6.1.1.4'
H H 0.0000 0.0000 'International Tables Vol C Tables 4.2.6.8 and 6.1.1.4'
N N 0.0061 0.0033 'International Tables Vol C Tables 4.2.6.8 and 6.1.1.4'
O O 0.0106 0.0060 'International Tables Vol C Tables 4.2.6.8 and 6.1.1.4'
F F 0.0171 0.0103 'International Tables Vol C Tables 4.2.6.8 and 6.1.1.4'

loop_
_geom_angle_atom_site_label_1
_geom_angle_atom_site_label_2
_geom_angle_atom_site_label_3
_geom_angle
_geom_angle_publ_flag
N2 N1 C12 126.6(2) no
N2 N1 C1 114.4(2) no
C12 N1 C1 119.0(2) no
C9 N2 N1 117.2(2) no
C6 C1 C2 120.9(3) no
C6 C1 N1 119.9(3) no
C2 C1 N1 119.2(3) no
C1 C2 C3 119.3(3) no
C1 C2 H2 120.3 no
C3 C2 H2 120.3 no
C4 C3 C2 121.3(3) no
C4 C3 H3 119.4 no
C2 C3 H3 119.4 no
C3 C4 C5 118.0(3) no
C3 C4 C7 120.3(3) no
C5 C4 C7 121.7(3) no
C6 C5 C4 121.8(3) no
C6 C5 H5 119.1 no
C4 C5 H5 119.1 no
C1 C6 C5 118.7(3) no
C1 C6 H6 120.6 no
C5 C6 H6 120.6 no
C4 C7 H7A 109.5 no
C4 C7 H7B 109.5 no
H7A C7 H7B 109.5 no
C4 C7 H7C 109.5 no
H7A C7 H7C 109.5 no
H7B C7 H7C 109.5 no
C9 C8 H8A 109.5 no
C9 C8 H8B 109.5 no
H8A C8 H8B 109.5 no
C9 C8 H8C 109.5 no
H8A C8 H8C 109.5 no
H8B C8 H8C 109.5 no
N2 C9 C10 121.9(3) no
N2 C9 C8 116.7(3) no
C10 C9 C8 121.4(3) no
C11 C10 C9 121.5(3) no
C11 C10 H10 119.3 no
C9 C10 H10 119.3 no
C10 C11 C12 118.4(3) no
C10 C11 C13 122.6(3) no
C12 C11 C13 119.0(3) no
O1 C12 N1 120.5(3) no
O1 C12 C11 125.1(3) no
N1 C12 C11 114.3(3) no
C14 C13 C18 118.2(3) no
C14 C13 C11 120.7(3) no
C18 C13 C11 121.2(3) no
C15 C14 C13 121.0(3) no
C15 C14 H14 119.5 no
C13 C14 H14 119.5 no
C16 C15 C14 120.2(3) no
C16 C15 C19 120.7(3) no
C14 C15 C19 119.1(3) no
C15 C16 C17 119.4(3) no
C15 C16 H16 120.3 no
C17 C16 H16 120.3 no
C18 C17 C16 120.7(3) no
C18 C17 H17 119.6 no
C16 C17 H17 119.6 no
C17 C18 C13 120.5(3) no
C17 C18 H18 119.7 no
C13 C18 H18 119.7 no
F3' C19 F2 117.1(7) no
F3' C19 F1' 115.9(8) no
F2 C19 F1' 70.8(5) no
F3' C19 F3 24.5(7) no
F2 C19 F3 103.7(7) no
F1' C19 F3 133.8(7) no
F3' C19 F2' 106.5(8) no
F2 C19 F2' 28.5(5) no
F1' C19 F2' 99.3(6) no
F3 C19 F2' 85.6(6) no
F3' C19 F1 74.2(6) no
F2 C19 F1 108.3(5) no
F1' C19 F1 47.0(4) no
F3 C19 F1 97.8(5) no
F2' C19 F1 133.5(5) no
F3' C19 C15 116.2(6) no
F2 C19 C15 118.2(5) no
F1' C19 C15 110.2(5) no
F3 C19 C15 112.1(5) no
F2' C19 C15 106.8(5) no
F1 C19 C15 114.3(3) no

loop_
_geom_bond_atom_site_label_1
_geom_bond_atom_site_label_2
_geom_bond_distance
_geom_bond_publ_flag
O1 C12 1.231(4) no
N1 N2 1.377(3) no
N1 C12 1.394(4) no
N1 C1 1.457(3) no
N2 C9 1.311(4) no
C1 C6 1.379(4) no
C1 C2 1.382(4) no
C2 C3 1.390(4) no
C2 H2 0.93 no
C3 C4 1.382(5) no
C3 H3 0.93 no
C4 C5 1.392(5) no
C4 C7 1.520(4) no
C5 C6 1.388(4) no
C5 H5 0.93 no
C6 H6 0.93 no
C7 H7A 0.96 no
C7 H7B 0.96 no
C7 H7C 0.96 no
C8 C9 1.508(4) no
C8 H8A 0.96 no
C8 H8B 0.96 no
C8 H8C 0.96 no
C9 C10 1.428(4) no
C10 C11 1.362(4) no
C10 H10 0.93 no
C11 C12 1.470(4) no
C11 C13 1.487(4) no
C13 C14 1.398(4) no
C13 C18 1.400(4) no
C14 C15 1.388(4) no
C14 H14 0.93 no
C15 C16 1.383(5) no
C15 C19 1.494(5) no
C16 C17 1.388(5) no
C16 H16 0.93 no
C17 C18 1.384(5) no
C17 H17 0.93 no
C18 H18 0.93 no
C19 F3' 1.300(7) no
C19 F2 1.303(6) no
C19 F1' 1.337(6) no
C19 F3 1.347(6) no
C19 F2' 1.370(6) no
C19 F1 1.377(6) no

loop_
_geom_torsion_atom_site_label_1
_geom_torsion_atom_site_label_2
_geom_torsion_atom_site_label_3
_geom_torsion_atom_site_label_4
_geom_torsion
_geom_torsion_publ_flag
C12 N1 N2 C9 -2.8(5) no
C1 N1 N2 C9 178.3(3) no
N2 N1 C1 C6 64.5(4) no
C12 N1 C1 C6 -114.6(3) no
N2 N1 C1 C2 -115.7(3) no
C12 N1 C1 C2 65.2(4) no
C6 C1 C2 C3 0.8(5) no
N1 C1 C2 C3 -178.9(3) no
C1 C2 C3 C4 -0.1(5) no
C2 C3 C4 C5 -1.0(5) no
C2 C3 C4 C7 177.6(3) no
C3 C4 C5 C6 1.6(5) no
C7 C4 C5 C6 -177.0(4) no
C2 C1 C6 C5 -0.3(5) no
N1 C1 C6 C5 179.5(3) no
C4 C5 C6 C1 -0.9(5) no
N1 N2 C9 C10 -1.1(5) no
N1 N2 C9 C8 179.1(3) no
N2 C9 C10 C11 1.9(5) no
C8 C9 C10 C11 -178.3(3) no
C9 C10 C11 C12 0.8(5) no
C9 C10 C11 C13 179.5(3) no
N2 N1 C12 O1 -174.0(3) no
C1 N1 C12 O1 5.0(5) no
N2 N1 C12 C11 5.2(5) no
C1 N1 C12 C11 -175.9(3) no
C10 C11 C12 O1 175.2(3) no
C13 C11 C12 O1 -3.6(5) no
C10 C11 C12 N1 -4.0(4) no
C13 C11 C12 N1 177.3(3) no
C10 C11 C13 C14 -38.5(5) no
C12 C11 C13 C14 140.2(3) no
C10 C11 C13 C18 141.6(3) no
C12 C11 C13 C18 -39.7(5) no
C18 C13 C14 C15 -0.7(5) no
C11 C13 C14 C15 179.3(3) no
C13 C14 C15 C16 -0.2(5) no
C13 C14 C15 C19 -179.5(3) no
C14 C15 C16 C17 0.4(5) no
C19 C15 C16 C17 179.7(3) no
C15 C16 C17 C18 0.2(6) no
C16 C17 C18 C13 -1.1(6) no
C14 C13 C18 C17 1.3(5) no
C11 C13 C18 C17 -178.7(3) no
C16 C15 C19 F3' 155.1(8) no
C14 C15 C19 F3' -25.6(9) no
C16 C15 C19 F2 7.9(9) no
C14 C15 C19 F2 -172.7(8) no
C16 C15 C19 F1' -70.5(9) no
C14 C15 C19 F1' 108.8(8) no
C16 C15 C19 F3 128.5(6) no
C14 C15 C19 F3 -52.2(6) no
C16 C15 C19 F2' 36.4(7) no
C14 C15 C19 F2' -144.3(6) no
C16 C15 C19 F1 -121.3(7) no
C14 C15 C19 F1 58.0(7) no
